data_4300827
loop_
_publ_author_name
'Kenney, Amanda P.'
'Yap, Glenn P. A.'
'Richeson, Darrin S.'
'Barry, Se\'an T.'

_publ_section_title
;
 The Insertion of Carbodiimides into Al and Ga Amido Linkages.
 Guanidinates and Mixed Amido Guanidinates of Aluminum and Gallium
;
_journal_coden_ASTM INOCAJ
_journal_issue 8
_journal_name_full 'Inorganic Chemistry'
_journal_page_first 2926
_journal_page_last 2933
_journal_paper_doi 10.1021/ic048433g
_journal_volume 44
_journal_year 2005
_chemical_formula_sum 'C20 H46 Ga N7'
_chemical_formula_weight 454.36
_space_group_IT_number 14
_symmetry_cell_setting monoclinic
_symmetry_space_group_name_Hall '-P 2yn'
_symmetry_space_group_name_H-M 'P 1 21/n 1'
_atom_sites_solution_hydrogens geom
_atom_sites_solution_primary direct
_atom_sites_solution_secondary difmap
_audit_creation_method SHELXL-97
_cell_angle_alpha 90.00
_cell_angle_beta 95.327(6)
_cell_angle_gamma 90.00
_cell_formula_units_Z 4
_cell_length_a 9.345(3)
_cell_length_b 16.241(4)
_cell_length_c 17.524(5)
_cell_measurement_reflns_used 833
_cell_measurement_temperature 205(2)
_cell_measurement_theta_max 22.87
_cell_measurement_theta_min 2.33
_cell_volume 2648.2(13)
_computing_cell_refinement 'Bruker SMART'
_computing_data_collection 'Bruker SMART'
_computing_data_reduction 'Bruker SAINT'
_computing_molecular_graphics 'Bruker SHELXTL'
_computing_publication_material 'Bruker SHELXTL'
_computing_structure_refinement 'SHELXL-97 (Sheldrick, 1997)'
_computing_structure_solution 'SHELXS-97 (Sheldrick, 1990)'
_diffrn_ambient_temperature 205(2)
_diffrn_measured_fraction_theta_full 0.990
_diffrn_measured_fraction_theta_max 0.990
_diffrn_measurement_device_type 'CCD area detector'
_diffrn_measurement_method 'phi and omega scans'
_diffrn_radiation_monochromator graphite
_diffrn_radiation_source 'fine-focus sealed tube'
_diffrn_radiation_type MoK\a
_diffrn_radiation_wavelength 0.71073
_diffrn_reflns_av_R_equivalents 0.0539
_diffrn_reflns_av_sigmaI/netI 0.0730
_diffrn_reflns_limit_h_max 11
_diffrn_reflns_limit_h_min -7
_diffrn_reflns_limit_k_max 18
_diffrn_reflns_limit_k_min -20
_diffrn_reflns_limit_l_max 21
_diffrn_reflns_limit_l_min -21
_diffrn_reflns_number 15121
_diffrn_reflns_theta_full 26.46
_diffrn_reflns_theta_max 26.46
_diffrn_reflns_theta_min 1.71
_exptl_absorpt_coefficient_mu 1.057
_exptl_absorpt_correction_T_max 1.
_exptl_absorpt_correction_T_min 0.80
_exptl_absorpt_correction_type multi-scan
_exptl_absorpt_process_details 'SADABS, Bruker (2000)'
_exptl_crystal_colour colorless
_exptl_crystal_density_diffrn 1.140
_exptl_crystal_density_method 'not measured'
_exptl_crystal_description block
_exptl_crystal_F_000 984
_exptl_crystal_size_max 0.40
_exptl_crystal_size_mid 0.38
_exptl_crystal_size_min 0.34
_refine_diff_density_max 0.470
_refine_diff_density_min -0.463
_refine_diff_density_rms 0.064
_refine_ls_extinction_coef 0.0017(4)
_refine_ls_extinction_expression Fc^*^=kFc[1+0.001xFc^2^\l^3^/sin(2\q)]^-1/4^
_refine_ls_extinction_method SHELXL
_refine_ls_goodness_of_fit_ref 1.036
_refine_ls_hydrogen_treatment mixed
_refine_ls_matrix_type full
_refine_ls_number_parameters 271
_refine_ls_number_reflns 5416
_refine_ls_number_restraints 0
_refine_ls_restrained_S_all 1.036
_refine_ls_R_factor_all 0.0932
_refine_ls_R_factor_gt 0.0568
_refine_ls_shift/su_max 0.001
_refine_ls_shift/su_mean 0.000
_refine_ls_structure_factor_coef Fsqd
_refine_ls_weighting_details 'calc w=1/[\s^2^(Fo^2^)+(0.0454P)^2^+1.3336P] where P=(Fo^2^+2Fc^2^)/3'
_refine_ls_weighting_scheme calc
_refine_ls_wR_factor_gt 0.1059
_refine_ls_wR_factor_ref 0.1154
_reflns_number_gt 3763
_reflns_number_total 5416
_reflns_threshold_expression >2sigma(I)
_cod_data_source_file ic048433gsi20041109_093714_2.cif
_cod_data_source_block dr405
_cod_depositor_comments
;
The following automatic conversions were performed:
'_symmetry_cell_setting' value 'Monoclinic' changed to 'monoclinic'
according to '/home/saulius/struct/CIF-dictionaries/cif_core.dic'
dictionary named 'cif_core.dic' version 2.4.1 from
2010-06-29.

'_exptl_absorpt_correction_type' value 'Multi-scan' changed
to 'multi-scan' according to
'/home/saulius/struct/CIF-dictionaries/cif_core.dic' dictionary named
'cif_core.dic' version 2.4.1 from 2010-06-29.

Automatic conversion script
Id: cif_fix_enum 1527 2010-12-29 10:47:43Z saulius 
;
_cod_original_cell_volume 2648.1(13)
_cod_database_code 4300827

loop_
_symmetry_equiv_pos_as_xyz
'x, y, z'
'-x+1/2, y+1/2, -z+1/2'
'-x, -y, -z'
'x-1/2, -y-1/2, z-1/2'

loop_
_atom_site_label
_atom_site_type_symbol
_atom_site_fract_x
_atom_site_fract_y
_atom_site_fract_z
_atom_site_U_iso_or_equiv
_atom_site_adp_type
_atom_site_occupancy
_atom_site_symmetry_multiplicity
_atom_site_calc_flag
_atom_site_refinement_flags
_atom_site_disorder_assembly
_atom_site_disorder_group
Ga1 Ga 0.92881(4) 0.81158(2) 0.82287(2) 0.03061(13) Uani 1 1 d . . .
C2 C 0.7117(5) 0.6933(3) 0.7668(3) 0.0726(14) Uani 1 1 d . . .
H2A H 0.6664 0.7209 0.8073 0.109 Uiso 1 1 calc R . .
H2B H 0.7204 0.6350 0.7782 0.109 Uiso 1 1 calc R . .
H2C H 0.6536 0.7009 0.7185 0.109 Uiso 1 1 calc R . .
N3 N 0.8492(3) 0.72693(19) 0.76141(18) 0.0493(8) Uani 1 1 d . . .
C4 C 0.9266(6) 0.6913(3) 0.7032(3) 0.0849(16) Uani 1 1 d . . .
H4A H 1.0174 0.7198 0.7012 0.127 Uiso 1 1 calc R . .
H4B H 0.8704 0.6961 0.6540 0.127 Uiso 1 1 calc R . .
H4C H 0.9447 0.6336 0.7147 0.127 Uiso 1 1 calc R . .
N5 N 0.9445(3) 0.90860(17) 0.74100(15) 0.0353(7) Uani 1 1 d . . .
C6 C 1.0863(4) 0.9063(2) 0.75643(19) 0.0354(8) Uani 1 1 d . . .
N7 N 1.1829(3) 0.95850(19) 0.72632(19) 0.0497(8) Uani 1 1 d . . .
C8 C 1.1445(5) 1.0432(2) 0.7068(3) 0.0681(13) Uani 1 1 d . . .
H8A H 1.0648 1.0602 0.7349 0.102 Uiso 1 1 calc R . .
H8B H 1.1166 1.0472 0.6522 0.102 Uiso 1 1 calc R . .
H8C H 1.2265 1.0787 0.7202 0.102 Uiso 1 1 calc R . .
C9 C 1.3151(4) 0.9294(3) 0.6977(2) 0.0639(12) Uani 1 1 d . . .
H9A H 1.3286 0.8716 0.7102 0.096 Uiso 1 1 calc R . .
H9B H 1.3958 0.9608 0.7213 0.096 Uiso 1 1 calc R . .
H9C H 1.3092 0.9364 0.6426 0.096 Uiso 1 1 calc R . .
N10 N 1.1277(3) 0.84725(17) 0.80829(16) 0.0337(7) Uani 1 1 d . . .
C11 C 1.2444(4) 0.8689(3) 0.9390(2) 0.0630(13) Uani 1 1 d . . .
H11A H 1.1961 0.9215 0.9422 0.094 Uiso 1 1 calc R . .
H11B H 1.3373 0.8712 0.9686 0.094 Uiso 1 1 calc R . .
H11C H 1.1865 0.8260 0.9593 0.094 Uiso 1 1 calc R . .
C12 C 1.2650(4) 0.8502(2) 0.8563(2) 0.0426(9) Uani 1 1 d . . .
H12A H 1.3237 0.8949 0.8368 0.051 Uiso 1 1 calc R . .
C13 C 1.3463(5) 0.7696(3) 0.8497(3) 0.0778(15) Uani 1 1 d . . .
H13A H 1.3551 0.7576 0.7961 0.117 Uiso 1 1 calc R . .
H13B H 1.2942 0.7253 0.8720 0.117 Uiso 1 1 calc R . .
H13C H 1.4413 0.7744 0.8767 0.117 Uiso 1 1 calc R . .
C14 C 0.7153(4) 0.9157(3) 0.6660(3) 0.0725(14) Uani 1 1 d . . .
H14A H 0.6757 0.9425 0.7088 0.109 Uiso 1 1 calc R . .
H14B H 0.7030 0.8566 0.6699 0.109 Uiso 1 1 calc R . .
H14C H 0.6655 0.9352 0.6183 0.109 Uiso 1 1 calc R . .
C15 C 0.8729(4) 0.9356(2) 0.6673(2) 0.0474(10) Uani 1 1 d . . .
H15A H 0.8827 0.9962 0.6643 0.057 Uiso 1 1 calc R . .
C16 C 0.9373(5) 0.8983(3) 0.5986(2) 0.0821(16) Uani 1 1 d . . .
H16A H 1.0391 0.9111 0.6013 0.123 Uiso 1 1 calc R . .
H16B H 0.8895 0.9210 0.5517 0.123 Uiso 1 1 calc R . .
H16C H 0.9245 0.8390 0.5988 0.123 Uiso 1 1 calc R . .
N17 N 0.8211(3) 0.86467(15) 0.90159(15) 0.0281(6) Uani 1 1 d . . .
C18 C 0.8613(3) 0.8096(2) 0.95767(18) 0.0312(7) Uani 1 1 d . . .
N19 N 0.8166(3) 0.81632(18) 1.02992(15) 0.0400(7) Uani 1 1 d . . .
C20 C 0.9100(5) 0.7911(2) 1.0970(2) 0.0574(12) Uani 1 1 d . . .
H20A H 1.0085 0.7883 1.0840 0.086 Uiso 1 1 calc R . .
H20B H 0.8804 0.7374 1.1140 0.086 Uiso 1 1 calc R . .
H20C H 0.9033 0.8309 1.1378 0.086 Uiso 1 1 calc R . .
C21 C 0.6688(4) 0.8325(3) 1.0430(2) 0.0602(12) Uani 1 1 d . . .
H21A H 0.6123 0.8399 0.9942 0.090 Uiso 1 1 calc R . .
H21B H 0.6639 0.8821 1.0735 0.090 Uiso 1 1 calc R . .
H21C H 0.6310 0.7864 1.0700 0.090 Uiso 1 1 calc R . .
N22 N 0.9478(3) 0.75278(17) 0.93421(16) 0.0347(7) Uani 1 1 d . . .
C23 C 0.8072(5) 0.6293(3) 0.9683(3) 0.0664(13) Uani 1 1 d . . .
H23A H 0.7478 0.6637 0.9978 0.100 Uiso 1 1 calc R . .
H23B H 0.8175 0.5753 0.9919 0.100 Uiso 1 1 calc R . .
H23C H 0.7622 0.6238 0.9164 0.100 Uiso 1 1 calc R . .
C24 C 0.9542(4) 0.6685(2) 0.9665(2) 0.0463(10) Uani 1 1 d . . .
H24A H 0.9997 0.6715 1.0197 0.056 Uiso 1 1 calc R . .
C25 C 1.0495(6) 0.6171(3) 0.9201(3) 0.0865(17) Uani 1 1 d . . .
H25A H 1.1472 0.6378 0.9272 0.130 Uiso 1 1 calc R . .
H25B H 1.0148 0.6202 0.8662 0.130 Uiso 1 1 calc R . .
H25C H 1.0477 0.5602 0.9370 0.130 Uiso 1 1 calc R . .
C26 C 0.8874(4) 1.0129(2) 0.8971(2) 0.0440(9) Uani 1 1 d . . .
H26A H 0.9818 0.9997 0.9219 0.066 Uiso 1 1 calc R . .
H26B H 0.8592 1.0673 0.9130 0.066 Uiso 1 1 calc R . .
H26C H 0.8905 1.0119 0.8420 0.066 Uiso 1 1 calc R . .
C27 C 0.7789(3) 0.9497(2) 0.91999(19) 0.0334(8) Uani 1 1 d . . .
H27A H 0.7749 0.9534 0.9761 0.040 Uiso 1 1 calc R . .
C28 C 0.6304(4) 0.9698(3) 0.8818(2) 0.0594(12) Uani 1 1 d . . .
H28A H 0.5614 0.9304 0.8980 0.089 Uiso 1 1 calc R . .
H28B H 0.6318 0.9671 0.8265 0.089 Uiso 1 1 calc R . .
H28C H 0.6031 1.0248 0.8963 0.089 Uiso 1 1 calc R . .

loop_
_atom_site_aniso_label
_atom_site_aniso_U_11
_atom_site_aniso_U_22
_atom_site_aniso_U_33
_atom_site_aniso_U_23
_atom_site_aniso_U_13
_atom_site_aniso_U_12
Ga1 0.0304(2) 0.0310(2) 0.0312(2) -0.00586(18) 0.00677(14) -0.00392(18)
C2 0.070(3) 0.086(4) 0.061(3) -0.009(3) -0.001(2) -0.036(3)
N3 0.054(2) 0.0475(19) 0.048(2) -0.0212(16) 0.0147(16) -0.0186(16)
C4 0.110(4) 0.073(3) 0.075(3) -0.047(3) 0.027(3) -0.024(3)
N5 0.0340(16) 0.0402(18) 0.0320(16) -0.0009(13) 0.0046(13) -0.0037(13)
C6 0.043(2) 0.032(2) 0.0333(19) -0.0088(16) 0.0154(16) -0.0037(16)
N7 0.050(2) 0.042(2) 0.061(2) 0.0031(16) 0.0244(16) -0.0085(15)
C8 0.080(3) 0.046(3) 0.083(3) 0.002(2) 0.031(3) -0.018(2)
C9 0.056(3) 0.079(3) 0.062(3) -0.004(2) 0.032(2) -0.010(2)
N10 0.0290(15) 0.0355(16) 0.0374(16) -0.0056(14) 0.0070(13) -0.0039(12)
C11 0.038(2) 0.096(4) 0.054(3) -0.022(3) -0.0040(19) -0.001(2)
C12 0.032(2) 0.049(2) 0.048(2) -0.0104(19) 0.0079(17) -0.0017(17)
C13 0.052(3) 0.073(3) 0.105(4) -0.024(3) -0.010(3) 0.021(2)
C14 0.058(3) 0.102(4) 0.055(3) 0.012(3) -0.008(2) 0.007(3)
C15 0.053(2) 0.048(2) 0.041(2) 0.0060(19) 0.0057(18) 0.0039(19)
C16 0.083(4) 0.123(5) 0.041(3) -0.003(3) 0.005(2) 0.026(3)
N17 0.0305(15) 0.0255(15) 0.0287(15) -0.0021(12) 0.0056(11) 0.0004(12)
C18 0.0312(17) 0.0298(18) 0.0330(17) -0.0009(16) 0.0056(14) -0.0068(16)
N19 0.0487(18) 0.0418(18) 0.0310(15) 0.0008(15) 0.0108(13) -0.0039(15)
C20 0.087(3) 0.052(3) 0.032(2) 0.0026(18) -0.003(2) -0.013(2)
C21 0.064(3) 0.066(3) 0.056(3) 0.004(2) 0.031(2) -0.005(2)
N22 0.0395(17) 0.0295(16) 0.0352(16) 0.0032(13) 0.0047(13) 0.0027(13)
C23 0.086(3) 0.042(3) 0.073(3) 0.011(2) 0.017(3) -0.009(2)
C24 0.063(3) 0.035(2) 0.041(2) 0.0065(17) 0.0039(19) 0.0088(18)
C25 0.108(4) 0.040(3) 0.118(4) 0.017(3) 0.046(3) 0.029(3)
C26 0.057(2) 0.030(2) 0.047(2) -0.0058(17) 0.0154(18) -0.0035(17)
C27 0.0341(19) 0.0325(19) 0.0342(19) -0.0031(15) 0.0067(15) 0.0030(15)
C28 0.050(3) 0.053(3) 0.074(3) -0.001(2) -0.004(2) 0.012(2)

loop_
_atom_type_symbol
_atom_type_description
_atom_type_scat_dispersion_real
_atom_type_scat_dispersion_imag
_atom_type_scat_source
C C 0.0033 0.0016 'International Tables Vol C Tables 4.2.6.8 and 6.1.1.4'
H H 0.0000 0.0000 'International Tables Vol C Tables 4.2.6.8 and 6.1.1.4'
N N 0.0061 0.0033 'International Tables Vol C Tables 4.2.6.8 and 6.1.1.4'
Ga Ga 0.2307 1.6083 'International Tables Vol C Tables 4.2.6.8 and 6.1.1.4'

loop_
_geom_angle_atom_site_label_1
_geom_angle_atom_site_label_2
_geom_angle_atom_site_label_3
_geom_angle
_geom_angle_site_symmetry_1
_geom_angle_site_symmetry_3
_geom_angle_publ_flag
N3 Ga1 N17 121.60(12) . . ?
N3 Ga1 N10 118.04(13) . . ?
N17 Ga1 N10 120.35(11) . . ?
N3 Ga1 N5 101.79(13) . . ?
N17 Ga1 N5 102.53(11) . . ?
N10 Ga1 N5 64.96(11) . . ?
N3 Ga1 N22 101.00(13) . . ?
N17 Ga1 N22 64.44(11) . . ?
N10 Ga1 N22 104.20(11) . . ?
N5 Ga1 N22 157.20(10) . . ?
N3 Ga1 C6 114.07(13) . . ?
N17 Ga1 C6 114.69(11) . . ?
N10 Ga1 C6 32.76(11) . . ?
N5 Ga1 C6 32.21(10) . . ?
N22 Ga1 C6 133.71(11) . . ?
N3 Ga1 C18 114.55(13) . . ?
N17 Ga1 C18 32.66(10) . . ?
N10 Ga1 C18 116.51(11) . . ?
N5 Ga1 C18 132.84(11) . . ?
N22 Ga1 C18 31.77(10) . . ?
C6 Ga1 C18 131.38(11) . . ?
C2 N3 C4 114.6(3) . . ?
C2 N3 Ga1 124.5(3) . . ?
C4 N3 Ga1 120.8(3) . . ?
C6 N5 C15 123.6(3) . . ?
C6 N5 Ga1 88.4(2) . . ?
C15 N5 Ga1 139.0(2) . . ?
N5 C6 N10 112.0(3) . . ?
N5 C6 N7 125.5(3) . . ?
N10 C6 N7 122.5(3) . . ?
N5 C6 Ga1 59.40(17) . . ?
N10 C6 Ga1 52.61(16) . . ?
N7 C6 Ga1 174.2(3) . . ?
C6 N7 C8 121.1(3) . . ?
C6 N7 C9 122.6(3) . . ?
C8 N7 C9 115.1(3) . . ?
C6 N10 C12 122.8(3) . . ?
C6 N10 Ga1 94.6(2) . . ?
C12 N10 Ga1 135.6(2) . . ?
N10 C12 C11 112.0(3) . . ?
N10 C12 C13 110.1(3) . . ?
C11 C12 C13 110.8(4) . . ?
N5 C15 C14 108.4(3) . . ?
N5 C15 C16 113.3(3) . . ?
C14 C15 C16 111.1(4) . . ?
C18 N17 C27 121.3(3) . . ?
C18 N17 Ga1 95.34(19) . . ?
C27 N17 Ga1 136.2(2) . . ?
N22 C18 N17 111.9(3) . . ?
N22 C18 N19 126.2(3) . . ?
N17 C18 N19 121.9(3) . . ?
N22 C18 Ga1 59.90(17) . . ?
N17 C18 Ga1 51.99(15) . . ?
N19 C18 Ga1 173.9(3) . . ?
C18 N19 C21 122.5(3) . . ?
C18 N19 C20 120.7(3) . . ?
C21 N19 C20 115.7(3) . . ?
C18 N22 C24 122.2(3) . . ?
C18 N22 Ga1 88.3(2) . . ?
C24 N22 Ga1 138.5(2) . . ?
N22 C24 C25 108.1(3) . . ?
N22 C24 C23 113.0(3) . . ?
C25 C24 C23 111.1(4) . . ?
N17 C27 C28 110.8(3) . . ?
N17 C27 C26 112.0(3) . . ?
C28 C27 C26 110.0(3) . . ?

loop_
_geom_bond_atom_site_label_1
_geom_bond_atom_site_label_2
_geom_bond_distance
_geom_bond_site_symmetry_2
_geom_bond_publ_flag
Ga1 N3 1.859(3) . ?
Ga1 N17 1.979(3) . ?
Ga1 N10 1.986(3) . ?
Ga1 N5 2.145(3) . ?
Ga1 N22 2.165(3) . ?
Ga1 C6 2.491(3) . ?
Ga1 C18 2.501(3) . ?
C2 N3 1.408(5) . ?
N3 C4 1.427(5) . ?
N5 C6 1.328(4) . ?
N5 C15 1.465(4) . ?
C6 N10 1.352(4) . ?
C6 N7 1.378(4) . ?
N7 C8 1.455(5) . ?
N7 C9 1.455(5) . ?
N10 C12 1.468(4) . ?
C11 C12 1.510(5) . ?
C12 C13 1.524(5) . ?
C14 C15 1.506(5) . ?
C15 C16 1.522(5) . ?
N17 C18 1.356(4) . ?
N17 C27 1.480(4) . ?
C18 N22 1.318(4) . ?
C18 N19 1.374(4) . ?
N19 C21 1.445(5) . ?
N19 C20 1.457(4) . ?
N22 C24 1.481(4) . ?
C23 C24 1.517(5) . ?
C24 C25 1.512(5) . ?
C26 C27 1.522(5) . ?
C27 C28 1.520(5) . ?

loop_
_geom_torsion_atom_site_label_1
_geom_torsion_atom_site_label_2
_geom_torsion_atom_site_label_3
_geom_torsion_atom_site_label_4
_geom_torsion
_geom_torsion_site_symmetry_1
_geom_torsion_site_symmetry_2
_geom_torsion_site_symmetry_3
_geom_torsion_site_symmetry_4
_geom_torsion_publ_flag
N17 Ga1 N3 C2 -1.5(4) . . . . ?
N10 Ga1 N3 C2 177.8(3) . . . . ?
N5 Ga1 N3 C2 -114.4(4) . . . . ?
N22 Ga1 N3 C2 65.1(4) . . . . ?
C6 Ga1 N3 C2 -145.8(3) . . . . ?
C18 Ga1 N3 C2 34.8(4) . . . . ?
N17 Ga1 N3 C4 177.8(3) . . . . ?
N10 Ga1 N3 C4 -2.8(4) . . . . ?
N5 Ga1 N3 C4 65.0(4) . . . . ?
N22 Ga1 N3 C4 -115.5(4) . . . . ?
C6 Ga1 N3 C4 33.6(4) . . . . ?
C18 Ga1 N3 C4 -145.8(3) . . . . ?
N3 Ga1 N5 C6 -116.8(2) . . . . ?
N17 Ga1 N5 C6 116.73(19) . . . . ?
N10 Ga1 N5 C6 -1.14(18) . . . . ?
N22 Ga1 N5 C6 64.5(3) . . . . ?
C18 Ga1 N5 C6 102.7(2) . . . . ?
N3 Ga1 N5 C15 27.5(4) . . . . ?
N17 Ga1 N5 C15 -98.9(3) . . . . ?
N10 Ga1 N5 C15 143.2(4) . . . . ?
N22 Ga1 N5 C15 -151.2(3) . . . . ?
C6 Ga1 N5 C15 144.3(4) . . . . ?
C18 Ga1 N5 C15 -113.0(3) . . . . ?
C15 N5 C6 N10 -151.0(3) . . . . ?
Ga1 N5 C6 N10 1.6(3) . . . . ?
C15 N5 C6 N7 31.0(5) . . . . ?
Ga1 N5 C6 N7 -176.3(3) . . . . ?
C15 N5 C6 Ga1 -152.7(3) . . . . ?
N3 Ga1 C6 N5 73.2(2) . . . . ?
N17 Ga1 C6 N5 -73.6(2) . . . . ?
N10 Ga1 C6 N5 178.1(3) . . . . ?
N22 Ga1 C6 N5 -151.07(18) . . . . ?
C18 Ga1 C6 N5 -107.6(2) . . . . ?
N3 Ga1 C6 N10 -104.9(2) . . . . ?
N17 Ga1 C6 N10 108.3(2) . . . . ?
N5 Ga1 C6 N10 -178.1(3) . . . . ?
N22 Ga1 C6 N10 30.8(2) . . . . ?
C18 Ga1 C6 N10 74.4(2) . . . . ?
N3 Ga1 C6 N7 -138(2) . . . . ?
N17 Ga1 C6 N7 75(3) . . . . ?
N10 Ga1 C6 N7 -33(2) . . . . ?
N5 Ga1 C6 N7 149(3) . . . . ?
N22 Ga1 C6 N7 -2(3) . . . . ?
C18 Ga1 C6 N7 41(3) . . . . ?
N5 C6 N7 C8 31.6(6) . . . . ?
N10 C6 N7 C8 -146.2(4) . . . . ?
Ga1 C6 N7 C8 -115(2) . . . . ?
N5 C6 N7 C9 -135.5(4) . . . . ?
N10 C6 N7 C9 46.7(5) . . . . ?
Ga1 C6 N7 C9 78(3) . . . . ?
N5 C6 N10 C12 -156.6(3) . . . . ?
N7 C6 N10 C12 21.5(5) . . . . ?
Ga1 C6 N10 C12 -154.8(3) . . . . ?
N5 C6 N10 Ga1 -1.8(3) . . . . ?
N7 C6 N10 Ga1 176.3(3) . . . . ?
N3 Ga1 N10 C6 91.5(2) . . . . ?
N17 Ga1 N10 C6 -89.1(2) . . . . ?
N5 Ga1 N10 C6 1.12(18) . . . . ?
N22 Ga1 N10 C6 -157.53(18) . . . . ?
C18 Ga1 N10 C6 -126.15(19) . . . . ?
N3 Ga1 N10 C12 -119.2(3) . . . . ?
N17 Ga1 N10 C12 60.1(3) . . . . ?
N5 Ga1 N10 C12 150.4(3) . . . . ?
N22 Ga1 N10 C12 -8.3(3) . . . . ?
C6 Ga1 N10 C12 149.2(4) . . . . ?
C18 Ga1 N10 C12 23.1(3) . . . . ?
C6 N10 C12 C11 108.4(4) . . . . ?
Ga1 N10 C12 C11 -34.3(5) . . . . ?
C6 N10 C12 C13 -127.9(4) . . . . ?
Ga1 N10 C12 C13 89.4(4) . . . . ?
C6 N5 C15 C14 170.0(3) . . . . ?
Ga1 N5 C15 C14 34.4(5) . . . . ?
C6 N5 C15 C16 46.1(5) . . . . ?
Ga1 N5 C15 C16 -89.4(5) . . . . ?
N3 Ga1 N17 C18 86.8(2) . . . . ?
N10 Ga1 N17 C18 -92.6(2) . . . . ?
N5 Ga1 N17 C18 -160.72(18) . . . . ?
N22 Ga1 N17 C18 -0.58(17) . . . . ?
C6 Ga1 N17 C18 -129.13(19) . . . . ?
N3 Ga1 N17 C27 -125.0(3) . . . . ?
N10 Ga1 N17 C27 55.6(3) . . . . ?
N5 Ga1 N17 C27 -12.5(3) . . . . ?
N22 Ga1 N17 C27 147.6(3) . . . . ?
C6 Ga1 N17 C27 19.1(3) . . . . ?
C18 Ga1 N17 C27 148.2(4) . . . . ?
C27 N17 C18 N22 -153.8(3) . . . . ?
Ga1 N17 C18 N22 0.9(3) . . . . ?
C27 N17 C18 N19 24.8(4) . . . . ?
Ga1 N17 C18 N19 179.5(3) . . . . ?
C27 N17 C18 Ga1 -154.7(3) . . . . ?
N3 Ga1 C18 N22 70.2(2) . . . . ?
N17 Ga1 C18 N22 -179.0(3) . . . . ?
N10 Ga1 C18 N22 -73.4(2) . . . . ?
N5 Ga1 C18 N22 -152.94(18) . . . . ?
C6 Ga1 C18 N22 -109.1(2) . . . . ?
N3 Ga1 C18 N17 -110.8(2) . . . . ?
N10 Ga1 C18 N17 105.56(19) . . . . ?
N5 Ga1 C18 N17 26.1(2) . . . . ?
N22 Ga1 C18 N17 179.0(3) . . . . ?
C6 Ga1 C18 N17 69.9(2) . . . . ?
N3 Ga1 C18 N19 -114(2) . . . . ?
N17 Ga1 C18 N19 -4(2) . . . . ?
N10 Ga1 C18 N19 102(2) . . . . ?
N5 Ga1 C18 N19 22(2) . . . . ?
N22 Ga1 C18 N19 175(2) . . . . ?
C6 Ga1 C18 N19 66(2) . . . . ?
N22 C18 N19 C21 -135.2(4) . . . . ?
N17 C18 N19 C21 46.4(5) . . . . ?
Ga1 C18 N19 C21 50(2) . . . . ?
N22 C18 N19 C20 32.3(5) . . . . ?
N17 C18 N19 C20 -146.1(3) . . . . ?
Ga1 C18 N19 C20 -143(2) . . . . ?
N17 C18 N22 C24 -151.0(3) . . . . ?
N19 C18 N22 C24 30.4(5) . . . . ?
Ga1 C18 N22 C24 -150.2(3) . . . . ?
N17 C18 N22 Ga1 -0.8(3) . . . . ?
N19 C18 N22 Ga1 -179.4(3) . . . . ?
N3 Ga1 N22 C18 -119.3(2) . . . . ?
N17 Ga1 N22 C18 0.59(18) . . . . ?
N10 Ga1 N22 C18 117.8(2) . . . . ?
N5 Ga1 N22 C18 59.4(3) . . . . ?
C6 Ga1 N22 C18 101.1(2) . . . . ?
N3 Ga1 N22 C24 21.2(4) . . . . ?
N17 Ga1 N22 C24 141.1(4) . . . . ?
N10 Ga1 N22 C24 -101.7(3) . . . . ?
N5 Ga1 N22 C24 -160.0(3) . . . . ?
C6 Ga1 N22 C24 -118.3(3) . . . . ?
C18 Ga1 N22 C24 140.5(4) . . . . ?
C18 N22 C24 C25 173.0(4) . . . . ?
Ga1 N22 C24 C25 41.6(5) . . . . ?
C18 N22 C24 C23 49.6(5) . . . . ?
Ga1 N22 C24 C23 -81.7(4) . . . . ?
C18 N17 C27 C28 -124.9(3) . . . . ?
Ga1 N17 C27 C28 92.9(4) . . . . ?
C18 N17 C27 C26 111.8(3) . . . . ?
Ga1 N17 C27 C26 -30.4(4) . . . . ?
